data_7039186
loop_
_publ_author_name
'Wang, Jian-Feng'
'Liu, Shi-Yuan'
'Liu, Chun-Yu'
'Ren, Zhi-Gang'
'Lang, Jian-Ping'

_publ_section_title
;
 Silver(i) complexes with a P-N hybrid ligand and oxyanions: synthesis,
 structures, photocatalysis and photocurrent responses.
;
_journal_issue 22
_journal_name_full 'Dalton transactions (Cambridge, England : 2003)'
_journal_page_first 9294
_journal_page_last 9306
_journal_paper_doi 10.1039/c6dt01211f
_journal_volume 45
_journal_year 2016
_chemical_formula_moiety 'C90 H76 Ag4 N4 O8 P4'
_chemical_formula_sum 'C90 H76 Ag4 N4 O8 P4'
_chemical_formula_weight 1896.90
_chemical_name_systematic
;
 ?
;
_space_group_crystal_system monoclinic
_space_group_IT_number 14
_space_group_name_Hall '-P 2ybc'
_space_group_name_H-M_alt 'P 1 21/c 1'
_symmetry_space_group_name_Hall '-P 2ybc'
_symmetry_space_group_name_H-M 'P 1 21/c 1'
_atom_sites_solution_hydrogens geom
_audit_update_record
;
2016-01-31 deposited with the CCDC.
2016-05-03 downloaded from the CCDC.
;
_cell_angle_alpha 90
_cell_angle_beta 92.912(2)
_cell_angle_gamma 90
_cell_formula_units_Z 2
_cell_length_a 10.0870(2)
_cell_length_b 14.2880(4)
_cell_length_c 29.0022(9)
_cell_measurement_reflns_used 9218
_cell_measurement_temperature 223(2)
_cell_measurement_theta_max 29.2400
_cell_measurement_theta_min 2.9060
_cell_volume 4174.49(19)
_computing_cell_refinement
;
CrysAlisPro, Agilent Technologies,
Version 1.171.36.32 (release 02-08-2013 CrysAlis171 .NET)
(compiled Aug  2 2013,16:46:58)
;
_computing_data_collection
;
CrysAlisPro, Agilent Technologies,
Version 1.171.36.32 (release 02-08-2013 CrysAlis171 .NET)
(compiled Aug  2 2013,16:46:58)
;
_computing_data_reduction
;
CrysAlisPro, Agilent Technologies,
Version 1.171.36.32 (release 02-08-2013 CrysAlis171 .NET)
(compiled Aug  2 2013,16:46:58)
;
_computing_molecular_graphics 'SHELXL-2013 (Sheldrick, 2013)'
_computing_structure_refinement 'SHELXL-2013 (Sheldrick, 2013)'
_computing_structure_solution 'SHELXL-2013 (Sheldrick, 2013)'
_diffrn_ambient_temperature 223(2)
_diffrn_detector_area_resol_mean 10.4471
_diffrn_measured_fraction_theta_full 0.987
_diffrn_measured_fraction_theta_max 0.866
_diffrn_measurement_device_type 'Xcalibur, Atlas, Gemini'
_diffrn_measurement_method '\w scans'
_diffrn_radiation_monochromator graphite
_diffrn_radiation_source 'Enhance (Mo) X-ray Source'
_diffrn_radiation_type MoK\a
_diffrn_radiation_wavelength 0.71073
_diffrn_reflns_av_R_equivalents 0.0383
_diffrn_reflns_av_unetI/netI 0.0514
_diffrn_reflns_Laue_measured_fraction_full 0.987
_diffrn_reflns_Laue_measured_fraction_max 0.866
_diffrn_reflns_limit_h_max 12
_diffrn_reflns_limit_h_min -14
_diffrn_reflns_limit_k_max 18
_diffrn_reflns_limit_k_min -19
_diffrn_reflns_limit_l_max 39
_diffrn_reflns_limit_l_min -34
_diffrn_reflns_number 30575
_diffrn_reflns_point_group_measured_fraction_full 0.987
_diffrn_reflns_point_group_measured_fraction_max 0.866
_diffrn_reflns_theta_full 25.242
_diffrn_reflns_theta_max 30.379
_diffrn_reflns_theta_min 2.795
_exptl_absorpt_coefficient_mu 1.059
_exptl_absorpt_correction_T_max 1.00000
_exptl_absorpt_correction_T_min 0.84175
_exptl_absorpt_correction_type multi-scan
_exptl_absorpt_process_details
;
CrysAlisPro, Agilent Technologies,
Version 1.171.36.32 (release 02-08-2013 CrysAlis171 .NET)
(compiled Aug  2 2013,16:46:58)
Empirical absorption correction using spherical harmonics,
 implemented in SCALE3 ABSPACK scaling algorithm.
;
_exptl_crystal_colour colorless
_exptl_crystal_density_diffrn 1.509
_exptl_crystal_description block
_exptl_crystal_F_000 1912
_exptl_crystal_size_max 0.250
_exptl_crystal_size_mid 0.200
_exptl_crystal_size_min 0.200
_refine_diff_density_max 2.673
_refine_diff_density_min -1.051
_refine_diff_density_rms 0.130
_refine_ls_extinction_method none
_refine_ls_goodness_of_fit_ref 1.057
_refine_ls_hydrogen_treatment constr
_refine_ls_matrix_type full
_refine_ls_number_parameters 484
_refine_ls_number_reflns 10909
_refine_ls_number_restraints 18
_refine_ls_restrained_S_all 1.058
_refine_ls_R_factor_all 0.1001
_refine_ls_R_factor_gt 0.0659
_refine_ls_shift/su_max 0.001
_refine_ls_shift/su_mean 0.000
_refine_ls_structure_factor_coef Fsqd
_refine_ls_weighting_details
;
 w=1/[\s^2^(Fo^2^)+(0.0797P)^2^+12.2355P]
 where P=(Fo^2^+2Fc^2^)/3
;
_refine_ls_weighting_scheme calc
_refine_ls_wR_factor_gt 0.1681
_refine_ls_wR_factor_ref 0.1911
_reflns_Friedel_coverage 0.000
_reflns_number_gt 7459
_reflns_number_total 10909
_reflns_threshold_expression 'I > 2\s(I)'
_cod_data_source_file c6dt01211f2.cif
_cod_data_source_block 5
_cod_depositor_comments 'Adding full bibliography for 7039182--7039188.cif.'
_cod_database_code 7039186
_shelx_space_group_comment
;
The symmetry employed for this shelxl refinement is uniquely defined
by the following loop, which should always be used as a source of
symmetry information in preference to the above space-group names.
They are only intended as comments.
;
_shelx_estimated_absorpt_t_min 0.778
_shelx_estimated_absorpt_t_max 0.816
_shelxl_version_number 2013-2

loop_
_space_group_symop_operation_xyz
'x, y, z'
'-x, y+1/2, -z+1/2'
'-x, -y, -z'
'x, -y-1/2, z-1/2'

loop_
_atom_site_label
_atom_site_type_symbol
_atom_site_fract_x
_atom_site_fract_y
_atom_site_fract_z
_atom_site_U_iso_or_equiv
_atom_site_adp_type
_atom_site_occupancy
_atom_site_site_symmetry_order
_atom_site_calc_flag
_atom_site_refinement_flags_posn
_atom_site_refinement_flags_adp
_atom_site_refinement_flags_occupancy
_atom_site_disorder_assembly
_atom_site_disorder_group
Ag1 Ag 0.57171(4) 0.60578(3) 0.45138(2) 0.04697(14) Uani 1 1 d . . . . .
Ag2 Ag 0.76233(4) 0.48093(3) 0.58787(2) 0.04619(14) Uani 1 1 d . . . . .
P1 P 0.74669(12) 0.65327(9) 0.40403(4) 0.0323(3) Uani 1 1 d . . . . .
P2 P 1.11714(16) 0.42405(11) 0.35992(6) 0.0476(4) Uani 1 1 d . . . . .
N1 N 0.8901(5) 0.4870(4) 0.40287(19) 0.0494(13) Uani 1 1 d . . . . .
N2 N 0.8138(5) 0.4123(3) 0.51934(19) 0.0493(13) Uani 1 1 d . . . . .
C1 C 0.9051(5) 0.5864(4) 0.4102(2) 0.0418(12) Uani 1 1 d . . . . .
H1A H 0.9666 0.6109 0.3881 0.050 Uiso 1 1 calc R U . . .
H1B H 0.9451 0.5968 0.4413 0.050 Uiso 1 1 calc R U . . .
C2 C 0.9344(6) 0.4493(5) 0.3597(2) 0.062(2) Uani 1 1 d . . . . .
H2A H 0.9118 0.4940 0.3349 0.075 Uiso 1 1 calc R U . . .
H2B H 0.8857 0.3913 0.3526 0.075 Uiso 1 1 calc R U . . .
C3 C 0.8711(5) 0.4297(4) 0.4401(2) 0.0443(14) Uani 1 1 d . . . . .
C4 C 0.8851(6) 0.3310(5) 0.4379(3) 0.065(2) Uani 1 1 d . . . . .
H4 H 0.9074 0.3021 0.4103 0.078 Uiso 1 1 calc R U . . .
C5 C 0.8660(7) 0.2784(5) 0.4765(4) 0.075(2) Uani 1 1 d . . . . .
H5 H 0.8770 0.2131 0.4755 0.089 Uiso 1 1 calc R U . . .
C6 C 0.8312(7) 0.3200(4) 0.5160(3) 0.064(2) Uani 1 1 d . . . . .
H6 H 0.8189 0.2826 0.5421 0.077 Uiso 1 1 calc R U . . .
C7 C 0.8343(5) 0.4643(4) 0.4828(2) 0.0434(13) Uani 1 1 d . . . . .
H7 H 0.8233 0.5293 0.4856 0.052 Uiso 1 1 calc R U . . .
C8 C 0.7110(5) 0.6552(4) 0.34186(19) 0.0426(12) Uani 1 1 d . . . . .
C9 C 0.5810(7) 0.6471(5) 0.3257(3) 0.0621(19) Uani 1 1 d . . . . .
H9 H 0.5138 0.6385 0.3467 0.075 Uiso 1 1 calc R U . . .
C10 C 0.5484(10) 0.6515(7) 0.2785(3) 0.098(3) Uani 1 1 d . . . . .
H10 H 0.4592 0.6458 0.2678 0.118 Uiso 1 1 calc R U . . .
C11 C 0.6419(13) 0.6637(9) 0.2485(3) 0.118(4) Uani 1 1 d . . . . .
H11 H 0.6186 0.6705 0.2169 0.142 Uiso 1 1 calc R U . . .
C12 C 0.7731(13) 0.6663(12) 0.2639(3) 0.143(6) Uani 1 1 d . . . . .
H12 H 0.8395 0.6685 0.2424 0.171 Uiso 1 1 calc R U . . .
C13 C 0.8090(9) 0.6658(8) 0.3103(2) 0.094(3) Uani 1 1 d . . . . .
H13 H 0.8984 0.6724 0.3205 0.113 Uiso 1 1 calc R U . . .
C14 C 0.8078(5) 0.7701(4) 0.41866(18) 0.0377(11) Uiso 0.4 1 d D . P A 1
C15 C 0.767(2) 0.8134(13) 0.4564(7) 0.055(4) Uiso 0.4 1 d D . P A 1
H15 H 0.7023 0.7858 0.4743 0.066 Uiso 0.4 1 calc R U P A 1
C16 C 0.821(2) 0.8995(15) 0.4686(8) 0.074(6) Uiso 0.4 1 d D . P A 1
H16 H 0.7908 0.9311 0.4945 0.089 Uiso 0.4 1 calc R U P A 1
C17 C 0.9174(14) 0.9393(9) 0.4439(4) 0.069(3) Uiso 0.4 1 d D . P A 1
H17 H 0.9548 0.9970 0.4530 0.083 Uiso 0.4 1 calc R U P A 1
C18 C 0.962(2) 0.8908(13) 0.4029(7) 0.063(5) Uiso 0.4 1 d D . P A 1
H18 H 1.0257 0.9181 0.3846 0.076 Uiso 0.4 1 calc R U P A 1
C19 C 0.9097(18) 0.8065(12) 0.3919(7) 0.053(4) Uiso 0.4 1 d D . P A 1
H19 H 0.9404 0.7723 0.3669 0.064 Uiso 0.4 1 calc R U P A 1
C14A C 0.8078(5) 0.7701(4) 0.41866(18) 0.0377(11) Uiso 0.3 1 d D . P A 2
C15A C 0.8095(19) 0.7944(13) 0.4650(6) 0.035(4) Uiso 0.3 1 d D . P A 2
H15A H 0.7724 0.7541 0.4865 0.042 Uiso 0.3 1 calc R U P A 2
C16A C 0.867(2) 0.8791(13) 0.4795(7) 0.041(4) Uiso 0.3 1 d D . P A 2
H16A H 0.8719 0.8964 0.5108 0.049 Uiso 0.3 1 calc R U P A 2
C17A C 0.9174(14) 0.9393(9) 0.4439(4) 0.069(3) Uiso 0.3 1 d D . P A 2
H17A H 0.9664 0.9930 0.4524 0.083 Uiso 0.3 1 calc R U P A 2
C18A C 0.896(3) 0.9195(17) 0.4012(8) 0.062(6) Uiso 0.3 1 d D . P A 2
H18A H 0.9112 0.9656 0.3790 0.075 Uiso 0.3 1 calc R U P A 2
C19A C 0.851(2) 0.8341(15) 0.3868(8) 0.056(5) Uiso 0.3 1 d D . P A 2
H19A H 0.8495 0.8184 0.3553 0.067 Uiso 0.3 1 calc R U P A 2
C14B C 0.8078(5) 0.7701(4) 0.41866(18) 0.0377(11) Uiso 0.3 1 d D . P A 3
C15B C 0.717(2) 0.8334(15) 0.4399(8) 0.055(5) Uiso 0.3 1 d D . P A 3
H15B H 0.6315 0.8101 0.4450 0.066 Uiso 0.3 1 calc R U P A 3
C16B C 0.742(3) 0.9242(19) 0.4533(11) 0.080(8) Uiso 0.3 1 d D . P A 3
H16B H 0.6779 0.9602 0.4674 0.096 Uiso 0.3 1 calc R U P A 3
C17B C 0.862(2) 0.9599(17) 0.4456(8) 0.054(6) Uiso 0.3 1 d D . P A 3
H17B H 0.8826 1.0217 0.4546 0.065 Uiso 0.3 1 calc R U P A 3
C18B C 0.957(2) 0.9051(14) 0.4241(9) 0.046(5) Uiso 0.3 1 d D . P A 3
H18B H 1.0405 0.9305 0.4185 0.055 Uiso 0.3 1 calc R U P A 3
C19B C 0.9277(18) 0.8138(13) 0.4113(8) 0.040(4) Uiso 0.3 1 d D . P A 3
H19B H 0.9930 0.7794 0.3966 0.048 Uiso 0.3 1 calc R U P A 3
C20 C 1.1340(8) 0.2959(6) 0.3714(3) 0.0344(17) Uiso 0.7 1 d . . P B 1
C21 C 1.0634(9) 0.2283(6) 0.3446(3) 0.0439(19) Uiso 0.7 1 d . . P B 1
H21 H 1.0031 0.2476 0.3207 0.053 Uiso 0.7 1 calc R U P B 1
C22 C 1.0824(10) 0.1320(7) 0.3533(4) 0.0449(19) Uiso 0.7 1 d . . P B 1
H22 H 1.0354 0.0869 0.3354 0.054 Uiso 0.7 1 calc R U P B 1
C23 C 1.1700(10) 0.1057(8) 0.3881(4) 0.058(2) Uiso 0.7 1 d . . P B 1
H23 H 1.1864 0.0418 0.3934 0.069 Uiso 0.7 1 calc R U P B 1
C24 C 1.2349(11) 0.1709(8) 0.4157(4) 0.063(3) Uiso 0.7 1 d . . P B 1
H24 H 1.2903 0.1515 0.4410 0.076 Uiso 0.7 1 calc R U P B 1
C25 C 1.2189(9) 0.2641(6) 0.4064(3) 0.0461(19) Uiso 0.7 1 d . . P B 1
H25 H 1.2677 0.3079 0.4245 0.055 Uiso 0.7 1 calc R U P B 1
C20A C 1.1188(18) 0.3033(13) 0.3543(7) 0.036(4) Uiso 0.3 1 d . . P B 2
C21A C 1.039(2) 0.2518(15) 0.3282(8) 0.047(5) Uiso 0.3 1 d . . P B 2
H21A H 0.9819 0.2793 0.3055 0.057 Uiso 0.3 1 calc R U P B 2
C22A C 1.041(2) 0.1546(17) 0.3346(9) 0.054(5) Uiso 0.3 1 d . . P B 2
H22A H 0.9784 0.1172 0.3179 0.065 Uiso 0.3 1 calc R U P B 2
C23A C 1.135(3) 0.1117(19) 0.3660(10) 0.058(6) Uiso 0.3 1 d . . P B 2
H23A H 1.1324 0.0463 0.3695 0.069 Uiso 0.3 1 calc R U P B 2
C24A C 1.232(2) 0.1629(17) 0.3922(9) 0.057(6) Uiso 0.3 1 d . . P B 2
H24A H 1.2996 0.1367 0.4119 0.068 Uiso 0.3 1 calc R U P B 2
C25A C 1.213(2) 0.2611(14) 0.3840(8) 0.042(4) Uiso 0.3 1 d . . P B 2
H25A H 1.2704 0.3017 0.4009 0.050 Uiso 0.3 1 calc R U P B 2
C26 C 1.1699(10) 0.4498(7) 0.3010(3) 0.048(2) Uiso 0.7 1 d . . P B 1
C27 C 1.1532(10) 0.5410(7) 0.2825(3) 0.058(2) Uiso 0.7 1 d . . P B 1
H27 H 1.1175 0.5885 0.3006 0.069 Uiso 0.7 1 calc R U P B 1
C28 C 1.1891(10) 0.5612(8) 0.2378(4) 0.066(3) Uiso 0.7 1 d . . P B 1
H28 H 1.1745 0.6214 0.2254 0.080 Uiso 0.7 1 calc R U P B 1
C29 C 1.2456(13) 0.4932(9) 0.2120(5) 0.079(3) Uiso 0.7 1 d . . P B 1
H29 H 1.2671 0.5056 0.1815 0.095 Uiso 0.7 1 calc R U P B 1
C30 C 1.2698(13) 0.4091(10) 0.2306(5) 0.079(3) Uiso 0.7 1 d . . P B 1
H30 H 1.3121 0.3639 0.2130 0.095 Uiso 0.7 1 calc R U P B 1
C31 C 1.2350(12) 0.3857(9) 0.2750(4) 0.072(3) Uiso 0.7 1 d . . P B 1
H31 H 1.2560 0.3262 0.2871 0.087 Uiso 0.7 1 calc R U P B 1
C26A C 1.1183(18) 0.4242(13) 0.2979(6) 0.034(4) Uiso 0.3 1 d . . P B 2
C27A C 1.0258(17) 0.4102(12) 0.2627(6) 0.037(4) Uiso 0.3 1 d . . P B 2
H27A H 0.9392 0.3935 0.2700 0.045 Uiso 0.3 1 calc R U P B 2
C28A C 1.0537(19) 0.4195(13) 0.2177(7) 0.043(4) Uiso 0.3 1 d . . P B 2
H28A H 0.9861 0.4109 0.1945 0.052 Uiso 0.3 1 calc R U P B 2
C29A C 1.179(2) 0.4411(16) 0.2057(8) 0.052(5) Uiso 0.3 1 d . . P B 2
H29A H 1.1967 0.4426 0.1742 0.062 Uiso 0.3 1 calc R U P B 2
C30A C 1.285(3) 0.462(2) 0.2388(10) 0.068(6) Uiso 0.3 1 d . . P B 2
H30A H 1.3696 0.4802 0.2302 0.081 Uiso 0.3 1 calc R U P B 2
C31A C 1.2533(19) 0.4519(14) 0.2856(7) 0.042(4) Uiso 0.3 1 d . . P B 2
H31A H 1.3189 0.4632 0.3091 0.050 Uiso 0.3 1 calc R U P B 2
O2 O 0.5552(5) 0.5367(4) 0.5432(2) 0.0403(13) Uiso 0.7 1 d . . P C 1
O1 O 0.4911(8) 0.6724(6) 0.5145(3) 0.047(2) Uiso 0.7 1 d . . P C 1
C32 C 0.5063(8) 0.6181(6) 0.5473(3) 0.0311(19) Uiso 0.7 1 d . . P C 1
C33 C 0.4603(9) 0.6455(7) 0.5935(3) 0.043(2) Uiso 0.7 1 d . . P C 1
C34 C 0.4632(10) 0.5837(7) 0.6303(3) 0.055(2) Uiso 0.7 1 d . . P C 1
H34 H 0.4948 0.5224 0.6264 0.066 Uiso 0.7 1 calc R U P C 1
C35 C 0.4193(12) 0.6117(9) 0.6736(4) 0.074(3) Uiso 0.7 1 d . . P C 1
H35B H 0.4222 0.5690 0.6983 0.088 Uiso 0.7 1 calc R U P C 1
C36 C 0.3708(12) 0.7037(10) 0.6804(4) 0.068(3) Uiso 0.7 1 d . . P C 1
H36 H 0.3371 0.7211 0.7088 0.082 Uiso 0.7 1 calc R U P C 1
C37 C 0.3736(11) 0.7642(9) 0.6462(4) 0.069(3) Uiso 0.7 1 d . . P C 1
H37 H 0.3468 0.8264 0.6507 0.083 Uiso 0.7 1 calc R U P C 1
C38 C 0.4176(11) 0.7356(9) 0.6020(4) 0.057(3) Uiso 0.7 1 d . . P C 1
H38 H 0.4173 0.7797 0.5780 0.068 Uiso 0.7 1 calc R U P C 1
O2A O 0.5418(11) 0.5375(8) 0.5639(5) 0.031(2) Uiso 0.3 1 d . . P C 2
O1A O 0.5148(18) 0.6719(12) 0.5234(6) 0.039(5) Uiso 0.3 1 d . . P C 2
C32A C 0.4995(18) 0.6219(13) 0.5622(8) 0.029(4) Uiso 0.3 1 d . . P C 2
C33A C 0.4470(13) 0.6689(9) 0.5987(4) 0.024(4) Uiso 0.3 1 d G . P C 2
C34A C 0.4320(14) 0.6198(8) 0.6394(5) 0.048(5) Uiso 0.3 1 d G . P C 2
H34A H 0.4576 0.5567 0.6416 0.058 Uiso 0.3 1 calc R U P C 2
C35A C 0.3791(16) 0.6641(12) 0.6770(4) 0.056(6) Uiso 0.3 1 d G . P C 2
H35A H 0.3689 0.6309 0.7046 0.067 Uiso 0.3 1 calc R U P C 2
C36A C 0.3412(16) 0.7575(12) 0.6738(4) 0.062(6) Uiso 0.3 1 d G . P C 2
H36A H 0.3054 0.7875 0.6992 0.075 Uiso 0.3 1 calc R U P C 2
C37A C 0.3562(15) 0.8066(8) 0.6330(5) 0.055(5) Uiso 0.3 1 d G . P C 2
H37A H 0.3305 0.8698 0.6309 0.065 Uiso 0.3 1 calc R U P C 2
C38A C 0.4091(15) 0.7623(9) 0.5954(4) 0.043(5) Uiso 0.3 1 d G . P C 2
H38A H 0.4192 0.7955 0.5679 0.051 Uiso 0.3 1 calc R U P C 2
O3 O 0.6496(10) 0.3392(7) 0.5856(4) 0.044(2) Uiso 0.4 1 d . . P C 1
O4 O 0.790(2) 0.2868(11) 0.6395(6) 0.062(4) Uiso 0.4 1 d . . P C 1
C39 C 0.6974(14) 0.2763(10) 0.6111(6) 0.040(3) Uiso 0.4 1 d . . P C 1
C40 C 0.6323(16) 0.1820(11) 0.6025(5) 0.049(3) Uiso 0.4 1 d . . P C 1
C41 C 0.616(2) 0.1271(16) 0.6426(8) 0.076(5) Uiso 0.4 1 d . . P C 1
H41 H 0.6487 0.1458 0.6721 0.092 Uiso 0.4 1 calc R U P C 1
C42 C 0.544(2) 0.0377(17) 0.6342(8) 0.074(5) Uiso 0.4 1 d . . P C 1
H42 H 0.5228 -0.0013 0.6589 0.089 Uiso 0.4 1 calc R U P C 1
C43 C 0.509(3) 0.014(2) 0.5904(10) 0.105(8) Uiso 0.4 1 d . . P C 1
H43 H 0.4667 -0.0441 0.5852 0.126 Uiso 0.4 1 calc R U P C 1
C44 C 0.531(3) 0.0680(19) 0.5531(10) 0.101(7) Uiso 0.4 1 d . . P C 1
H44 H 0.5008 0.0478 0.5236 0.121 Uiso 0.4 1 calc R U P C 1
C45 C 0.595(2) 0.1489(15) 0.5576(7) 0.073(5) Uiso 0.4 1 d . . P C 1
H45 H 0.6148 0.1838 0.5314 0.088 Uiso 0.4 1 calc R U P C 1
O3A O 0.6417(12) 0.3486(8) 0.6076(5) 0.033(3) Uiso 0.3 1 d . . P C 2
O4A O 0.8365(18) 0.3046(13) 0.6402(6) 0.048(4) Uiso 0.3 1 d . . P C 2
C39A C 0.717(2) 0.2922(14) 0.6306(7) 0.035(4) Uiso 0.3 1 d . . P C 2
C40A C 0.6562(16) 0.1975(12) 0.6415(6) 0.035(3) Uiso 0.3 1 d . . P C 2
C41A C 0.713(2) 0.1510(16) 0.6811(8) 0.056(5) Uiso 0.3 1 d . . P C 2
H41A H 0.7867 0.1773 0.6974 0.067 Uiso 0.3 1 calc R U P C 2
C42A C 0.658(2) 0.064(2) 0.6963(12) 0.060(7) Uiso 0.3 1 d . . P C 2
H42A H 0.6893 0.0324 0.7232 0.072 Uiso 0.3 1 calc R U P C 2
C43A C 0.558(3) 0.032(2) 0.6679(10) 0.074(7) Uiso 0.3 1 d . . P C 2
H43A H 0.5301 -0.0290 0.6735 0.089 Uiso 0.3 1 calc R U P C 2
C44A C 0.492(4) 0.077(3) 0.6320(14) 0.103(11) Uiso 0.3 1 d . . P C 2
H44A H 0.4104 0.0552 0.6188 0.123 Uiso 0.3 1 calc R U P C 2
C45A C 0.554(2) 0.1602(16) 0.6159(8) 0.055(5) Uiso 0.3 1 d . . P C 2
H45A H 0.5240 0.1883 0.5880 0.066 Uiso 0.3 1 calc R U P C 2
O3B O 0.6893(16) 0.3444(11) 0.6261(5) 0.047(3) Uiso 0.3 1 d . . P C 3
O4B O 0.8890(13) 0.3573(10) 0.6617(5) 0.047(3) Uiso 0.3 1 d . . P C 3
C39B C 0.789(2) 0.3192(14) 0.6550(7) 0.037(4) Uiso 0.3 1 d . . P C 3
C40B C 0.7666(13) 0.2244(7) 0.6774(5) 0.044(4) Uiso 0.3 1 d G . P C 3
C41B C 0.8698(11) 0.1924(8) 0.7068(5) 0.051(5) Uiso 0.3 1 d G . P C 3
H41B H 0.9431 0.2312 0.7141 0.061 Uiso 0.3 1 calc R U P C 3
C42B C 0.8646(12) 0.1029(9) 0.7255(4) 0.043(4) Uiso 0.3 1 d G . P C 3
H42B H 0.9344 0.0812 0.7454 0.051 Uiso 0.3 1 calc R U P C 3
C43B C 0.7562(15) 0.0455(8) 0.7146(6) 0.073(7) Uiso 0.3 1 d G . P C 3
H43B H 0.7527 -0.0150 0.7272 0.087 Uiso 0.3 1 calc R U P C 3
C44B C 0.6530(13) 0.0775(10) 0.6852(6) 0.066(10) Uiso 0.3 1 d G . P C 3
H44B H 0.5797 0.0387 0.6779 0.080 Uiso 0.3 1 calc R U P C 3
C45B C 0.6582(12) 0.1670(10) 0.6665(5) 0.047(5) Uiso 0.3 1 d G . P C 3
H45B H 0.5884 0.1886 0.6466 0.057 Uiso 0.3 1 calc R U P C 3

loop_
_atom_site_aniso_label
_atom_site_aniso_U_11
_atom_site_aniso_U_22
_atom_site_aniso_U_33
_atom_site_aniso_U_23
_atom_site_aniso_U_13
_atom_site_aniso_U_12
Ag1 0.0379(2) 0.0529(3) 0.0502(3) 0.0082(2) 0.00391(18) -0.01259(18)
Ag2 0.0338(2) 0.0382(2) 0.0657(3) 0.0102(2) -0.00612(19) -0.00615(16)
P1 0.0281(6) 0.0346(6) 0.0341(6) -0.0020(5) 0.0013(5) 0.0022(5)
P2 0.0456(8) 0.0431(8) 0.0540(9) -0.0094(7) 0.0026(7) 0.0126(6)
N1 0.036(2) 0.049(3) 0.062(3) -0.023(3) -0.005(2) 0.008(2)
N2 0.050(3) 0.031(2) 0.064(3) -0.002(2) -0.025(2) 0.0004(19)
C1 0.032(3) 0.049(3) 0.043(3) -0.014(2) -0.006(2) 0.008(2)
C2 0.044(3) 0.072(4) 0.068(4) -0.039(4) -0.017(3) 0.025(3)
C3 0.024(2) 0.037(3) 0.071(4) -0.016(3) -0.008(2) 0.0044(19)
C4 0.036(3) 0.040(3) 0.119(7) -0.032(4) 0.010(3) -0.005(2)
C5 0.050(4) 0.029(3) 0.144(8) -0.011(4) 0.002(4) -0.004(3)
C6 0.058(4) 0.036(3) 0.097(6) 0.009(4) -0.025(4) -0.004(3)
C7 0.045(3) 0.027(2) 0.055(3) -0.004(2) -0.021(3) 0.005(2)
C8 0.043(3) 0.046(3) 0.038(3) 0.000(2) -0.005(2) 0.003(2)
C9 0.050(4) 0.068(4) 0.066(4) 0.019(3) -0.024(3) -0.009(3)
C10 0.098(7) 0.114(8) 0.077(6) 0.030(6) -0.048(5) -0.037(6)
C11 0.149(10) 0.158(11) 0.044(5) 0.018(6) -0.034(6) -0.041(9)
C12 0.130(10) 0.265(18) 0.033(4) 0.010(7) 0.004(5) -0.014(10)
C13 0.069(5) 0.179(11) 0.035(4) 0.000(5) 0.005(3) 0.006(6)

loop_
_atom_type_symbol
_atom_type_description
_atom_type_scat_dispersion_real
_atom_type_scat_dispersion_imag
_atom_type_scat_source
C C 0.0033 0.0016 'International Tables Vol C Tables 4.2.6.8 and 6.1.1.4'
H H 0.0000 0.0000 'International Tables Vol C Tables 4.2.6.8 and 6.1.1.4'
N N 0.0061 0.0033 'International Tables Vol C Tables 4.2.6.8 and 6.1.1.4'
O O 0.0106 0.0060 'International Tables Vol C Tables 4.2.6.8 and 6.1.1.4'
P P 0.1023 0.0942 'International Tables Vol C Tables 4.2.6.8 and 6.1.1.4'
Ag Ag -0.8971 1.1015 'International Tables Vol C Tables 4.2.6.8 and 6.1.1.4'

loop_
_geom_angle_atom_site_label_1
_geom_angle_atom_site_label_2
_geom_angle_atom_site_label_3
_geom_angle
_geom_angle_site_symmetry_1
_geom_angle_site_symmetry_3
O1 Ag1 P1 130.9(2) . .
O2A Ag1 P1 120.0(3) 3_666 .
O2A Ag1 O1A 111.6(5) 3_666 .
P1 Ag1 O1A 127.4(4) . .
O1 Ag1 O2 95.1(3) . 3_666
P1 Ag1 O2 133.36(16) . 3_666
O1 Ag1 O3 82.4(3) . 3_666
P1 Ag1 O3 109.1(3) . 3_666
O2 Ag1 O3 80.3(3) 3_666 3_666
N2 Ag2 O3 74.7(3) . .
N2 Ag2 P2 132.61(13) . 3_766
O3 Ag2 P2 140.0(3) . 3_766
N2 Ag2 O3A 90.6(4) . .
P2 Ag2 O3A 125.0(4) 3_766 .
N2 Ag2 O3B 98.2(4) . .
P2 Ag2 O3B 109.8(4) 3_766 .
N2 Ag2 O2A 97.9(3) . .
P2 Ag2 O2A 115.5(3) 3_766 .
O3A Ag2 O2A 81.9(4) . .
N2 Ag2 O2 84.76(19) . .
O3 Ag2 O2 82.5(3) . .
P2 Ag2 O2 122.62(14) 3_766 .
C8 P1 C14 105.3(3) . .
C8 P1 C1 103.2(3) . .
C14 P1 C1 99.7(2) . .
C8 P1 Ag1 117.31(19) . .
C14 P1 Ag1 112.17(18) . .
C1 P1 Ag1 117.0(2) . .
C20A P2 C26A 84.6(9) . .
C26 P2 C20 109.4(4) . .
C20A P2 C2 101.8(7) . .
C26A P2 C2 93.0(6) . .
C26 P2 C2 106.6(4) . .
C20 P2 C2 105.6(4) . .
C20A P2 Ag2 129.4(7) . 3_766
C26A P2 Ag2 128.3(6) . 3_766
C26 P2 Ag2 108.6(3) . 3_766
C20 P2 Ag2 114.6(3) . 3_766
C2 P2 Ag2 111.70(19) . 3_766
C3 N1 C1 119.1(5) . .
C3 N1 C2 121.2(5) . .
C1 N1 C2 117.2(6) . .
C7 N2 C6 118.1(6) . .
C7 N2 Ag2 120.4(4) . .
C6 N2 Ag2 121.4(5) . .
N1 C1 P1 114.0(4) . .
N1 C1 H1A 108.7 . .
P1 C1 H1A 108.7 . .
N1 C1 H1B 108.7 . .
P1 C1 H1B 108.7 . .
H1A C1 H1B 107.6 . .
N1 C2 P2 114.4(4) . .
N1 C2 H2A 108.7 . .
P2 C2 H2A 108.7 . .
N1 C2 H2B 108.7 . .
P2 C2 H2B 108.7 . .
H2A C2 H2B 107.6 . .
N1 C3 C7 122.6(5) . .
N1 C3 C4 122.5(6) . .
C7 C3 C4 115.0(6) . .
C5 C4 C3 119.4(7) . .
C5 C4 H4 120.3 . .
C3 C4 H4 120.3 . .
C6 C5 C4 120.2(6) . .
C6 C5 H5 119.9 . .
C4 C5 H5 119.9 . .
N2 C6 C5 122.5(7) . .
N2 C6 H6 118.8 . .
C5 C6 H6 118.8 . .
N2 C7 C3 124.9(5) . .
N2 C7 H7 117.6 . .
C3 C7 H7 117.6 . .
C9 C8 C13 118.9(6) . .
C9 C8 P1 118.2(5) . .
C13 C8 P1 122.9(5) . .
C8 C9 C10 120.3(8) . .
C8 C9 H9 119.9 . .
C10 C9 H9 119.9 . .
C11 C10 C9 120.7(8) . .
C11 C10 H10 119.6 . .
C9 C10 H10 119.6 . .
C10 C11 C12 119.6(8) . .
C10 C11 H11 120.2 . .
C12 C11 H11 120.2 . .
C13 C12 C11 121.3(10) . .
C13 C12 H12 119.3 . .
C11 C12 H12 119.3 . .
C12 C13 C8 119.0(9) . .
C12 C13 H13 120.5 . .
C8 C13 H13 120.5 . .
C15 C14 C19 122.6(12) . .
C15 C14 P1 119.9(9) . .
C19 C14 P1 117.1(8) . .
C14 C15 C16 119.0(17) . .
C14 C15 H15 120.5 . .
C16 C15 H15 120.5 . .
C17 C16 C15 121.3(19) . .
C17 C16 H16 119.3 . .
C15 C16 H16 119.3 . .
C16 C17 C18 119.1(15) . .
C16 C17 H17 120.4 . .
C18 C17 H17 120.4 . .
C19 C18 C17 118.9(17) . .
C19 C18 H18 120.6 . .
C17 C18 H18 120.6 . .
C18 C19 C14 119.0(17) . .
C18 C19 H19 120.5 . .
C14 C19 H19 120.5 . .
C16A C15A H15A 120.2 . .
C15A C16A H16A 121.6 . .
C19A C18A H18A 118.8 . .
C18A C19A H19A 120.1 . .
C16B C15B H15B 116.8 . .
C17B C16B C15B 118(3) . .
C17B C16B H16B 120.9 . .
C15B C16B H16B 120.9 . .
C16B C17B C18B 120(2) . .
C16B C17B H17B 120.0 . .
C18B C17B H17B 120.0 . .
C19B C18B C17B 120.2(19) . .
C19B C18B H18B 119.9 . .
C17B C18B H18B 119.9 . .
C18B C19B H19B 118.0 . .
C25 C20 C21 117.3(8) . .
C25 C20 P2 120.3(6) . .
C21 C20 P2 122.3(7) . .
C20 C21 C22 120.7(9) . .
C20 C21 H21 119.7 . .
C22 C21 H21 119.7 . .
C23 C22 C21 118.6(9) . .
C23 C22 H22 120.7 . .
C21 C22 H22 120.7 . .
C22 C23 C24 121.2(10) . .
C22 C23 H23 119.4 . .
C24 C23 H23 119.4 . .
C25 C24 C23 119.8(11) . .
C25 C24 H24 120.1 . .
C23 C24 H24 120.1 . .
C24 C25 C20 122.2(9) . .
C24 C25 H25 118.9 . .
C20 C25 H25 118.9 . .
C21A C20A C25A 120(2) . .
C21A C20A P2 127.5(17) . .
C25A C20A P2 112.5(15) . .
C20A C21A C22A 119(2) . .
C20A C21A H21A 120.6 . .
C22A C21A H21A 120.6 . .
C21A C22A C23A 121(2) . .
C21A C22A H22A 119.5 . .
C23A C22A H22A 119.5 . .
C24A C23A C22A 123(2) . .
C24A C23A H23A 118.5 . .
C22A C23A H23A 118.5 . .
C23A C24A C25A 109(2) . .
C23A C24A H24A 125.4 . .
C25A C24A H24A 125.4 . .
C20A C25A C24A 128(2) . .
C20A C25A H25A 116.1 . .
C24A C25A H25A 116.1 . .
C31 C26 C27 117.2(10) . .
C31 C26 P2 122.7(8) . .
C27 C26 P2 119.9(7) . .
C28 C27 C26 120.7(10) . .
C28 C27 H27 119.6 . .
C26 C27 H27 119.6 . .
C29 C28 C27 119.7(11) . .
C29 C28 H28 120.1 . .
C27 C28 H28 120.1 . .
C30 C29 C28 119.4(14) . .
C30 C29 H29 120.3 . .
C28 C29 H29 120.3 . .
C29 C30 C31 122.8(14) . .
C29 C30 H30 118.6 . .
C31 C30 H30 118.6 . .
C26 C31 C30 119.7(12) . .
C26 C31 H31 120.1 . .
C30 C31 H31 120.1 . .
C27A C26A C31A 117.6(16) . .
C27A C26A P2 135.2(15) . .
C31A C26A P2 107.1(13) . .
C28A C27A C26A 122.6(17) . .
C28A C27A H27A 118.7 . .
C26A C27A H27A 118.7 . .
C27A C28A C29A 120.5(18) . .
C27A C28A H28A 119.7 . .
C29A C28A H28A 119.7 . .
C28A C29A C30A 123(2) . .
C28A C29A H29A 118.5 . .
C30A C29A H29A 118.5 . .
C31A C30A C29A 115(2) . .
C31A C30A H30A 122.4 . .
C29A C30A H30A 122.4 . .
C30A C31A C26A 120.8(18) . .
C30A C31A H31A 119.6 . .
C26A C31A H31A 119.6 . .
C32 O2 Ag1 123.8(5) . 3_666
C32 O2 Ag2 123.7(5) . .
Ag1 O2 Ag2 97.3(2) 3_666 .
C32 O1 Ag1 109.0(6) . .
O1 C32 O2 122.6(9) . .
O1 C32 C33 119.8(8) . .
O2 C32 C33 117.6(8) . .
C34 C33 C38 116.8(10) . .
C34 C33 C32 122.0(10) . .
C38 C33 C32 121.1(9) . .
C33 C34 C35 120.6(10) . .
C33 C34 H34 119.7 . .
C35 C34 H34 119.7 . .
C34 C35 C36 120.8(11) . .
C34 C35 H35B 119.6 . .
C36 C35 H35B 119.6 . .
C37 C36 C35 118.9(12) . .
C37 C36 H36 120.5 . .
C35 C36 H36 120.5 . .
C36 C37 C38 120.3(12) . .
C36 C37 H37 119.9 . .
C38 C37 H37 119.9 . .
C33 C38 C37 122.5(12) . .
C33 C38 H38 118.8 . .
C37 C38 H38 118.8 . .
C32A O2A Ag1 130.4(11) . 3_666
C32A O2A Ag2 128.5(11) . .
Ag1 O2A Ag2 101.1(4) 3_666 .
C32A O1A Ag1 124.2(14) . .
O2A C32A O1A 118.8(19) . .
O2A C32A C33A 124.6(19) . .
O1A C32A C33A 116.5(16) . .
C32A C33A C34A 118.0(12) . .
C32A C33A C38A 122.0(12) . .
C34A C33A C38A 120.0 . .
C33A C34A C35A 120.0 . .
C33A C34A H34A 120.0 . .
C35A C34A H34A 120.0 . .
C36A C35A C34A 120.0 . .
C36A C35A H35A 120.0 . .
C34A C35A H35A 120.0 . .
C35A C36A C37A 120.0 . .
C35A C36A H36A 120.0 . .
C37A C36A H36A 120.0 . .
C38A C37A C36A 120.0 . .
C38A C37A H37A 120.0 . .
C36A C37A H37A 120.0 . .
C37A C38A C33A 120.0 . .
C37A C38A H38A 120.0 . .
C33A C38A H38A 120.0 . .
C39 O3 Ag2 116.0(9) . .
C39 O3 Ag1 140.9(9) . 3_666
Ag2 O3 Ag1 99.2(4) . 3_666
O4 C39 O3 124.8(15) . .
O4 C39 C40 122.0(14) . .
O3 C39 C40 113.1(14) . .
C41 C40 C45 122.1(17) . .
C41 C40 C39 115.2(15) . .
C45 C40 C39 122.7(16) . .
C40 C41 C42 115(2) . .
C40 C41 H41 122.6 . .
C42 C41 H41 122.6 . .
C43 C42 C41 118(2) . .
C43 C42 H42 120.9 . .
C41 C42 H42 120.9 . .
C42 C43 C44 124(3) . .
C42 C43 H43 117.9 . .
C44 C43 H43 117.9 . .
C45 C44 C43 121(3) . .
C45 C44 H44 119.4 . .
C43 C44 H44 119.4 . .
C44 C45 C40 119(2) . .
C44 C45 H45 120.5 . .
C40 C45 H45 120.5 . .
C39A O3A Ag2 109.6(12) . .
O4A C39A O3A 125.3(18) . .
O4A C39A C40A 119(2) . .
O3A C39A C40A 115.7(18) . .
C45A C40A C41A 121.6(19) . .
C45A C40A C39A 122.7(18) . .
C41A C40A C39A 115.6(17) . .
C40A C41A C42A 121(2) . .
C40A C41A H41A 119.7 . .
C42A C41A H41A 119.7 . .
C43A C42A C41A 113(3) . .
C43A C42A H42A 123.6 . .
C41A C42A H42A 123.6 . .
C42A C43A C44A 129(3) . .
C42A C43A H43A 115.4 . .
C44A C43A H43A 115.4 . .
C43A C44A C45A 115(3) . .
C43A C44A H44A 122.3 . .
C45A C44A H44A 122.3 . .
C40A C45A C44A 119(2) . .
C40A C45A H45A 120.5 . .
C44A C45A H45A 120.5 . .
C39B O3B Ag2 105.9(12) . .
O4B C39B O3B 127.5(19) . .
O4B C39B C40B 119.6(16) . .
O3B C39B C40B 112.7(16) . .
C41B C40B C45B 120.0 . .
C41B C40B C39B 115.6(11) . .
C45B C40B C39B 124.1(11) . .
C40B C41B C42B 120.0 . .
C40B C41B H41B 120.0 . .
C42B C41B H41B 120.0 . .
C43B C42B C41B 120.0 . .
C43B C42B H42B 120.0 . .
C41B C42B H42B 120.0 . .
C44B C43B C42B 120.0 . .
C44B C43B H43B 120.0 . .
C42B C43B H43B 120.0 . .
C43B C44B C45B 120.0 . .
C43B C44B H44B 120.0 . .
C45B C44B H44B 120.0 . .
C44B C45B C40B 120.0 . .
C44B C45B H45B 120.0 . .
C40B C45B H45B 120.0 . .

loop_
_geom_bond_atom_site_label_1
_geom_bond_atom_site_label_2
_geom_bond_distance
_geom_bond_site_symmetry_2
Ag1 O1 2.252(8) .
Ag1 O2A 2.376(12) 3_666
Ag1 P1 2.3893(14) .
Ag1 O1A 2.389(18) .
Ag1 O2 2.415(6) 3_666
Ag1 O3 2.551(10) 3_666
Ag2 N2 2.299(6) .
Ag2 O3 2.322(10) .
Ag2 P2 2.3297(17) 3_766
Ag2 O3A 2.336(12) .
Ag2 O3B 2.379(15) .
Ag2 O2A 2.434(11) .
Ag2 O2 2.530(6) .
P1 C8 1.821(6) .
P1 C14 1.822(5) .
P1 C1 1.863(5) .
P2 C20A 1.733(19) .
P2 C26A 1.800(17) .
P2 C26 1.852(10) .
P2 C20 1.867(8) .
P2 C2 1.878(6) .
P2 Ag2 2.3298(17) 3_766
N1 C3 1.377(8) .
N1 C1 1.443(7) .
N1 C2 1.454(8) .
N2 C7 1.319(8) .
N2 C6 1.335(8) .
C1 H1A 0.9800 .
C1 H1B 0.9800 .
C2 H2A 0.9800 .
C2 H2B 0.9800 .
C3 C7 1.399(8) .
C3 C4 1.419(8) .
C4 C5 1.369(12) .
C4 H4 0.9400 .
C5 C6 1.354(12) .
C5 H5 0.9400 .
C6 H6 0.9400 .
C7 H7 0.9400 .
C8 C9 1.374(8) .
C8 C13 1.389(10) .
C9 C10 1.394(11) .
C9 H9 0.9400 .
C10 C11 1.327(15) .
C10 H10 0.9400 .
C11 C12 1.376(16) .
C11 H11 0.9400 .
C12 C13 1.375(11) .
C12 H12 0.9400 .
C13 H13 0.9400 .
C14 C15 1.340(17) .
C14 C19 1.417(17) .
C15 C16 1.39(2) .
C15 H15 0.9400 .
C16 C17 1.36(2) .
C16 H16 0.9400 .
C17 C18 1.47(2) .
C17 H17 0.9400 .
C18 C19 1.35(2) .
C18 H18 0.9400 .
C19 H19 0.9400 .
C15A C16A 1.40(2) .
C15A H15A 0.9400 .
C16A H16A 0.9400 .
C18A C19A 1.36(3) .
C18A H18A 0.9400 .
C19A H19A 0.9400 .
C15B C16B 1.38(3) .
C15B H15B 0.9400 .
C16B C17B 1.34(3) .
C16B H16B 0.9400 .
C17B C18B 1.41(3) .
C17B H17B 0.9400 .
C18B C19B 1.38(2) .
C18B H18B 0.9400 .
C19B H19B 0.9400 .
C20 C25 1.371(13) .
C20 C21 1.410(12) .
C21 C22 1.410(13) .
C21 H21 0.9400 .
C22 C23 1.360(14) .
C22 H22 0.9400 .
C23 C24 1.373(16) .
C23 H23 0.9400 .
C24 C25 1.367(14) .
C24 H24 0.9400 .
C25 H25 0.9400 .
C20A C21A 1.30(3) .
C20A C25A 1.39(3) .
C21A C22A 1.40(3) .
C21A H21A 0.9400 .
C22A C23A 1.42(4) .
C22A H22A 0.9400 .
C23A C24A 1.42(4) .
C23A H23A 0.9400 .
C24A C25A 1.44(3) .
C24A H24A 0.9400 .
C25A H25A 0.9400 .
C26 C31 1.376(15) .
C26 C27 1.415(13) .
C27 C28 1.395(14) .
C27 H27 0.9400 .
C28 C29 1.368(16) .
C28 H28 0.9400 .
C29 C30 1.335(19) .
C29 H29 0.9400 .
C30 C31 1.391(17) .
C30 H30 0.9400 .
C31 H31 0.9400 .
C26A C27A 1.36(2) .
C26A C31A 1.48(3) .
C27A C28A 1.36(3) .
C27A H27A 0.9400 .
C28A C29A 1.36(3) .
C28A H28A 0.9400 .
C29A C30A 1.43(4) .
C29A H29A 0.9400 .
C30A C31A 1.42(3) .
C30A H30A 0.9400 .
C31A H31A 0.9400 .
O2 C32 1.271(10) .
O2 Ag1 2.415(6) 3_666
O1 C32 1.229(12) .
C32 C33 1.494(13) .
C33 C34 1.384(13) .
C33 C38 1.384(15) .
C34 C35 1.412(16) .
C34 H34 0.9400 .
C35 C36 1.419(17) .
C35 H35B 0.9400 .
C36 C37 1.316(16) .
C36 H36 0.9400 .
C37 C38 1.436(15) .
C37 H37 0.9400 .
C38 H38 0.9400 .
O2A C32A 1.28(2) .
O2A Ag1 2.376(11) 3_666
O1A C32A 1.35(3) .
C32A C33A 1.38(2) .
C33A C34A 1.3900 .
C33A C38A 1.3900 .
C34A C35A 1.3900 .
C34A H34A 0.9400 .
C35A C36A 1.3900 .
C35A H35A 0.9400 .
C36A C37A 1.3900 .
C36A H36A 0.9400 .
C37A C38A 1.3900 .
C37A H37A 0.9400 .
C38A H38A 0.9400 .
O3 C39 1.246(18) .
O3 Ag1 2.551(10) 3_666
O4 C39 1.23(2) .
C39 C40 1.51(2) .
C40 C41 1.42(3) .
C40 C45 1.42(3) .
C41 C42 1.48(3) .
C41 H41 0.9400 .
C42 C43 1.35(3) .
C42 H42 0.9400 .
C43 C44 1.36(4) .
C43 H43 0.9400 .
C44 C45 1.32(3) .
C44 H44 0.9400 .
C45 H45 0.9400 .
O3A C39A 1.27(3) .
O4A C39A 1.24(3) .
C39A C40A 1.53(3) .
C40A C45A 1.35(3) .
C40A C41A 1.42(3) .
C41A C42A 1.44(4) .
C41A H41A 0.9400 .
C42A C43A 1.35(4) .
C42A H42A 0.9400 .
C43A C44A 1.37(5) .
C43A H43A 0.9400 .
C44A C45A 1.43(4) .
C44A H44A 0.9400 .
C45A H45A 0.9400 .
O3B C39B 1.33(3) .
O4B C39B 1.15(3) .
C39B C40B 1.52(2) .
C40B C41B 1.3900 .
C40B C45B 1.3900 .
C41B C42B 1.3900 .
C41B H41B 0.9400 .
C42B C43B 1.3900 .
C42B H42B 0.9400 .
C43B C44B 1.3900 .
C43B H43B 0.9400 .
C44B C45B 1.3900 .
C44B H44B 0.9400 .
C45B H45B 0.9400 .
